data_1546017
loop_
_publ_author_name
'Cavallo, Gabriella'
'Murray, Jane S.'
'Politzer, Peter'
'Pilati, Tullio'
'Ursini, Maurizio'
'Resnati, Giuseppe'

_publ_section_title
;
 Halogen bonding in hypervalent iodine and bromine derivatives: halonium
 salts
;
_journal_issue 4
_journal_name_full IUCrJ
_journal_page_first
;
;
_journal_paper_doi 10.1107/S2052252517004262
_journal_volume 4
_journal_year 2017
_chemical_formula_moiety 'C14 H12 Br O2 1+, B F4 1-'
_chemical_formula_sum 'C14 H12 B Br F4 O2'
_chemical_formula_weight 378.96
_chemical_name_systematic
; 
 ? 
;
_space_group_IT_number 2
_symmetry_cell_setting triclinic
_symmetry_space_group_name_Hall '-P 1'
_symmetry_space_group_name_H-M 'P -1'
_atom_sites_solution_hydrogens geom
_atom_sites_solution_primary direct
_atom_sites_solution_secondary difmap
_audit_creation_method SHELXL-97
_cell_angle_alpha 89.158(5)
_cell_angle_beta 72.819(4)
_cell_angle_gamma 66.607(5)
_cell_formula_units_Z 2
_cell_length_a 8.1574(11)
_cell_length_b 10.0848(14)
_cell_length_c 10.1570(16)
_cell_measurement_reflns_used 4088
_cell_measurement_temperature 103(2)
_cell_measurement_theta_max 32.80
_cell_measurement_theta_min 2.81
_cell_volume 727.64(19)
_computing_cell_refinement 'Bruker SAINT'
_computing_data_collection 'Bruker APEX2'
_computing_data_reduction 'Bruker SAINT'
_computing_molecular_graphics
;
ORTEP-3 (Farrugia, L.J. (1997) Jour. Appl. Cryst. 30, 565)
Mercury (Macrae, C. F., Edgington, P. R., McCabe, P., Pidcock, E., 
Shields, G. P., Taylor, R., Towler, M. & van de Streek, J. (2006). 
J. Appl. Cryst. 39, 453-457
;
_computing_publication_material SHELXTL
_computing_structure_refinement 'SHELXL (Sheldrick, G. M. (2008). Acta Cryst. A64, 112-122)'
_computing_structure_solution
;
SIR2002 (Burla, M. C., Camalli, M., Carrozzini, B., Cascarano, G. L., 
Giacovazzo, C., Polidori, G. & Spagna, R. (2003). 
J. Appl. Cryst. 36, 1103.)
;
_diffrn_ambient_temperature 103(2)
_diffrn_measured_fraction_theta_full 0.996
_diffrn_measured_fraction_theta_max 0.893
_diffrn_measurement_device_type 'Bruker APEX-II CCD'
_diffrn_measurement_method '\f and \w scans'
_diffrn_radiation_monochromator graphite
_diffrn_radiation_source 'fine-focus sealed tube'
_diffrn_radiation_type MoK\a
_diffrn_radiation_wavelength 0.71073
_diffrn_reflns_av_R_equivalents 0.0299
_diffrn_reflns_av_sigmaI/netI 0.0523
_diffrn_reflns_limit_h_max 12
_diffrn_reflns_limit_h_min -12
_diffrn_reflns_limit_k_max 15
_diffrn_reflns_limit_k_min -15
_diffrn_reflns_limit_l_max 15
_diffrn_reflns_limit_l_min -16
_diffrn_reflns_number 10971
_diffrn_reflns_theta_full 30.00
_diffrn_reflns_theta_max 34.70
_diffrn_reflns_theta_min 2.87
_diffrn_standards_decay_% 0.00
_exptl_absorpt_coefficient_mu 2.871
_exptl_absorpt_correction_T_max 0.5373
_exptl_absorpt_correction_T_min 0.4633
_exptl_absorpt_correction_type multi-scan
_exptl_absorpt_process_details 'Bruker (2001). SADABS. Bruker AXS Inc., Madison, Wisconsin, USA.'
_exptl_crystal_colour colourless
_exptl_crystal_density_diffrn 1.730
_exptl_crystal_density_method 'not measured'
_exptl_crystal_description block
_exptl_crystal_F_000 376
_exptl_crystal_size_max 0.12
_exptl_crystal_size_mid 0.11
_exptl_crystal_size_min 0.05
_refine_diff_density_max 0.691
_refine_diff_density_min -0.478
_refine_diff_density_rms 0.094
_refine_ls_extinction_method none
_refine_ls_goodness_of_fit_ref 1.020
_refine_ls_hydrogen_treatment noref
_refine_ls_matrix_type full
_refine_ls_number_parameters 200
_refine_ls_number_reflns 5592
_refine_ls_number_restraints 0
_refine_ls_restrained_S_all 1.020
_refine_ls_R_factor_all 0.0496
_refine_ls_R_factor_gt 0.0338
_refine_ls_shift/su_max 0.001
_refine_ls_shift/su_mean 0.000
_refine_ls_structure_factor_coef Fsqd
_refine_ls_weighting_details 'calc w=1/[\s^2^(Fo^2^)+(0.0328P)^2^] where P=(Fo^2^+2Fc^2^)/3'
_refine_ls_weighting_scheme calc
_refine_ls_wR_factor_gt 0.0697
_refine_ls_wR_factor_ref 0.0745
_reflns_number_gt 4528
_reflns_number_total 5592
_reflns_threshold_expression I>2\s(I)
_cod_data_source_file lc5079.cif
_cod_data_source_block gc162
_cod_original_cell_volume 727.64(18)
_cod_database_code 1546017

loop_
_symmetry_equiv_pos_as_xyz
'x, y, z'
'-x, -y, -z'

loop_
_atom_site_label
_atom_site_type_symbol
_atom_site_fract_x
_atom_site_fract_y
_atom_site_fract_z
_atom_site_U_iso_or_equiv
_atom_site_adp_type
_atom_site_occupancy
_atom_site_symmetry_multiplicity
_atom_site_calc_flag
_atom_site_refinement_flags
Br1 Br 0.23886(2) 0.363833(19) 0.398584(17) 0.01684(5) Uani 1 1 d .
O1 O 0.33198(17) 0.75681(14) 0.45943(14) 0.0214(3) Uani 1 1 d .
O2 O 0.23365(17) 0.58347(14) 0.54188(12) 0.0187(2) Uani 1 1 d .
C1 C 0.4244(2) 0.42018(18) 0.27067(17) 0.0146(3) Uani 1 1 d .
C2 C 0.4436(2) 0.54292(17) 0.31247(17) 0.0140(3) Uani 1 1 d .
C3 C 0.5851(2) 0.57673(18) 0.22307(18) 0.0168(3) Uani 1 1 d .
H3 H 0.6041 0.6584 0.2488 0.020 Uiso 1 1 calc R
C4 C 0.6978(2) 0.49209(19) 0.09749(18) 0.0186(3) Uani 1 1 d .
H4 H 0.7938 0.5160 0.0381 0.022 Uiso 1 1 calc R
C5 C 0.6721(2) 0.37285(19) 0.05737(18) 0.0190(3) Uani 1 1 d .
H5 H 0.7488 0.3166 -0.0298 0.023 Uiso 1 1 calc R
C6 C 0.5334(2) 0.33538(19) 0.14519(18) 0.0179(3) Uani 1 1 d .
H6 H 0.5145 0.2537 0.1192 0.021 Uiso 1 1 calc R
C7 C 0.2342(2) 0.22537(18) 0.27345(18) 0.0158(3) Uani 1 1 d .
C8 C 0.1314(2) 0.28052(18) 0.18324(18) 0.0166(3) Uani 1 1 d .
H8 H 0.0640 0.3822 0.1846 0.020 Uiso 1 1 calc R
C9 C 0.1314(2) 0.1807(2) 0.09084(18) 0.0206(3) Uani 1 1 d .
H9 H 0.0658 0.2137 0.0253 0.025 Uiso 1 1 calc R
C10 C 0.2269(3) 0.0329(2) 0.0939(2) 0.0255(4) Uani 1 1 d .
H10 H 0.2243 -0.0346 0.0312 0.031 Uiso 1 1 calc R
C11 C 0.3262(3) -0.0181(2) 0.1871(2) 0.0286(4) Uani 1 1 d .
H11 H 0.3897 -0.1198 0.1882 0.034 Uiso 1 1 calc R
C12 C 0.3332(3) 0.07901(19) 0.2788(2) 0.0224(4) Uani 1 1 d .
H12 H 0.4026 0.0464 0.3421 0.027 Uiso 1 1 calc R
C13 C 0.3242(2) 0.62872(18) 0.44977(17) 0.0152(3) Uani 1 1 d .
C14 C 0.2125(3) 0.8522(2) 0.5874(2) 0.0249(4) Uani 1 1 d .
H14A H 0.0802 0.8836 0.5933 0.037 Uiso 1 1 calc R
H14B H 0.2415 0.9376 0.5886 0.037 Uiso 1 1 calc R
H14C H 0.2353 0.7999 0.6668 0.037 Uiso 1 1 calc R
F1 F 0.02017(16) 0.25393(15) 0.61282(12) 0.0329(3) Uani 1 1 d .
F2 F 0.29356(14) 0.16442(12) 0.66419(12) 0.0264(2) Uani 1 1 d .
F3 F 0.03704(16) 0.13381(11) 0.80309(11) 0.0252(2) Uani 1 1 d .
F4 F 0.04119(17) 0.35784(12) 0.80114(13) 0.0312(3) Uani 1 1 d .
B1 B 0.0976(3) 0.2271(2) 0.7214(2) 0.0167(3) Uani 1 1 d .

loop_
_atom_site_aniso_label
_atom_site_aniso_U_11
_atom_site_aniso_U_22
_atom_site_aniso_U_33
_atom_site_aniso_U_23
_atom_site_aniso_U_13
_atom_site_aniso_U_12
Br1 0.01784(8) 0.02044(9) 0.01280(8) 0.00070(6) -0.00135(6) -0.01087(6)
O1 0.0206(6) 0.0184(6) 0.0218(6) -0.0045(5) 0.0001(5) -0.0090(5)
O2 0.0204(6) 0.0210(6) 0.0133(6) 0.0019(5) -0.0036(5) -0.0084(5)
C1 0.0117(6) 0.0187(8) 0.0127(7) 0.0027(6) -0.0025(5) -0.0066(6)
C2 0.0118(6) 0.0155(7) 0.0143(7) 0.0026(6) -0.0050(6) -0.0045(6)
C3 0.0126(7) 0.0184(8) 0.0199(8) 0.0033(6) -0.0051(6) -0.0070(6)
C4 0.0146(7) 0.0216(8) 0.0182(8) 0.0055(7) -0.0035(6) -0.0073(6)
C5 0.0143(7) 0.0221(8) 0.0164(8) 0.0003(7) -0.0014(6) -0.0057(7)
C6 0.0146(7) 0.0181(8) 0.0183(8) -0.0021(6) -0.0022(6) -0.0060(6)
C7 0.0152(7) 0.0151(7) 0.0170(8) 0.0009(6) -0.0035(6) -0.0071(6)
C8 0.0148(7) 0.0141(7) 0.0173(8) 0.0016(6) -0.0031(6) -0.0039(6)
C9 0.0180(7) 0.0235(9) 0.0185(8) -0.0024(7) -0.0040(6) -0.0077(7)
C10 0.0251(9) 0.0217(9) 0.0259(10) -0.0074(7) 0.0008(7) -0.0118(8)
C11 0.0277(9) 0.0121(8) 0.0379(12) 0.0003(8) -0.0048(8) -0.0039(7)
C12 0.0219(8) 0.0163(8) 0.0266(10) 0.0060(7) -0.0085(7) -0.0051(7)
C13 0.0131(7) 0.0167(7) 0.0164(8) 0.0014(6) -0.0073(6) -0.0050(6)
C14 0.0239(9) 0.0212(9) 0.0237(9) -0.0067(7) 0.0000(7) -0.0086(7)
F1 0.0293(6) 0.0528(8) 0.0272(6) 0.0168(6) -0.0163(5) -0.0226(6)
F2 0.0141(5) 0.0236(6) 0.0362(7) 0.0010(5) -0.0053(4) -0.0044(4)
F3 0.0377(6) 0.0216(5) 0.0173(5) 0.0018(4) -0.0011(5) -0.0187(5)
F4 0.0347(6) 0.0179(5) 0.0327(7) -0.0064(5) 0.0033(5) -0.0123(5)
B1 0.0163(8) 0.0159(8) 0.0166(9) 0.0019(7) -0.0032(7) -0.0068(7)

loop_
_atom_type_symbol
_atom_type_description
_atom_type_scat_dispersion_real
_atom_type_scat_dispersion_imag
_atom_type_scat_source
C C 0.0033 0.0016 'International Tables Vol C Tables 4.2.6.8 and 6.1.1.4'
H H 0.0000 0.0000 'International Tables Vol C Tables 4.2.6.8 and 6.1.1.4'
B B 0.0013 0.0007 'International Tables Vol C Tables 4.2.6.8 and 6.1.1.4'
O O 0.0106 0.0060 'International Tables Vol C Tables 4.2.6.8 and 6.1.1.4'
F F 0.0171 0.0103 'International Tables Vol C Tables 4.2.6.8 and 6.1.1.4'
Br Br -0.2901 2.4595 'International Tables Vol C Tables 4.2.6.8 and 6.1.1.4'

loop_
_geom_angle_atom_site_label_1
_geom_angle_atom_site_label_2
_geom_angle_atom_site_label_3
_geom_angle
C7 Br1 C1 98.99(7)
C13 O1 C14 116.40(13)
C6 C1 C2 123.16(14)
C6 C1 Br1 118.80(12)
C2 C1 Br1 118.02(12)
C1 C2 C3 117.27(15)
C1 C2 C13 120.73(14)
C3 C2 C13 121.92(14)
C4 C3 C2 120.56(15)
C4 C3 H3 119.7
C2 C3 H3 119.7
C3 C4 C5 120.78(15)
C3 C4 H4 119.6
C5 C4 H4 119.6
C4 C5 C6 119.97(16)
C4 C5 H5 120.0
C6 C5 H5 120.0
C1 C6 C5 118.24(15)
C1 C6 H6 120.9
C5 C6 H6 120.9
C12 C7 C8 124.71(16)
C12 C7 Br1 118.26(13)
C8 C7 Br1 117.03(12)
C7 C8 C9 117.04(16)
C7 C8 H8 121.5
C9 C8 H8 121.5
C10 C9 C8 120.11(17)
C10 C9 H9 119.9
C8 C9 H9 119.9
C9 C10 C11 121.11(17)
C9 C10 H10 119.4
C11 C10 H10 119.4
C10 C11 C12 120.31(18)
C10 C11 H11 119.8
C12 C11 H11 119.8
C7 C12 C11 116.69(17)
C7 C12 H12 121.7
C11 C12 H12 121.7
O2 C13 O1 124.94(16)
O2 C13 C2 122.94(15)
O1 C13 C2 112.10(14)
O1 C14 H14A 109.5
O1 C14 H14B 109.5
H14A C14 H14B 109.5
O1 C14 H14C 109.5
H14A C14 H14C 109.5
H14B C14 H14C 109.5
F3 B1 F4 109.82(14)
F3 B1 F2 110.36(15)
F4 B1 F2 109.37(14)
F3 B1 F1 109.60(14)
F4 B1 F1 109.35(16)
F2 B1 F1 108.31(15)

loop_
_geom_bond_atom_site_label_1
_geom_bond_atom_site_label_2
_geom_bond_distance
Br1 C7 1.9210(16)
Br1 C1 1.9497(15)
O1 C13 1.3248(19)
O1 C14 1.453(2)
O2 C13 1.2147(19)
C1 C6 1.380(2)
C1 C2 1.395(2)
C2 C3 1.399(2)
C2 C13 1.485(2)
C3 C4 1.384(2)
C3 H3 0.9500
C4 C5 1.386(2)
C4 H4 0.9500
C5 C6 1.398(2)
C5 H5 0.9500
C6 H6 0.9500
C7 C12 1.382(2)
C7 C8 1.385(2)
C8 C9 1.386(2)
C8 H8 0.9500
C9 C10 1.386(3)
C9 H9 0.9500
C10 C11 1.387(3)
C10 H10 0.9500
C11 C12 1.390(3)
C11 H11 0.9500
C12 H12 0.9500
C14 H14A 0.9800
C14 H14B 0.9800
C14 H14C 0.9800
F1 B1 1.398(2)
F2 B1 1.397(2)
F3 B1 1.386(2)
F4 B1 1.391(2)

loop_
_geom_hbond_atom_site_label_D
_geom_hbond_atom_site_label_H
_geom_hbond_atom_site_label_A
_geom_hbond_distance_DH
_geom_hbond_distance_HA
_geom_hbond_distance_DA
_geom_hbond_angle_DHA
_geom_hbond_site_symmetry_A
C8 H8 F4 0.95 2.40 3.334(2) 166.0 2_566
C12 H12 F2 0.95 2.53 3.270(2) 135.0 2_656
C14 H14B F3 0.98 2.61 3.164(2) 116.1 1_565

loop_
_geom_torsion_atom_site_label_1
_geom_torsion_atom_site_label_2
_geom_torsion_atom_site_label_3
_geom_torsion_atom_site_label_4
_geom_torsion
C7 Br1 C1 C6 -14.38(15)
C7 Br1 C1 C2 167.21(13)
C6 C1 C2 C3 -2.1(2)
Br1 C1 C2 C3 176.21(12)
C6 C1 C2 C13 -179.06(15)
Br1 C1 C2 C13 -0.7(2)
C1 C2 C3 C4 1.2(2)
C13 C2 C3 C4 178.09(15)
C2 C3 C4 C5 0.4(3)
C3 C4 C5 C6 -1.1(3)
C2 C1 C6 C5 1.4(3)
Br1 C1 C6 C5 -176.90(13)
C4 C5 C6 C1 0.2(3)
C1 Br1 C7 C12 101.04(14)
C1 Br1 C7 C8 -78.61(13)
C12 C7 C8 C9 -1.0(2)
Br1 C7 C8 C9 178.61(12)
C7 C8 C9 C10 1.8(2)
C8 C9 C10 C11 -1.0(3)
C9 C10 C11 C12 -0.6(3)
C8 C7 C12 C11 -0.6(3)
Br1 C7 C12 C11 179.82(13)
C10 C11 C12 C7 1.4(3)
C14 O1 C13 O2 -4.2(2)
C14 O1 C13 C2 177.00(14)
C1 C2 C13 O2 15.0(2)
C3 C2 C13 O2 -161.80(16)
C1 C2 C13 O1 -166.21(15)
C3 C2 C13 O1 17.0(2)
